data_4303470
loop_
_publ_author_name
'Martina E. Judmaier'
'Andreas Wallner'
'Gregor N. Stipicic'
'Karl Kirchner'
'Judith Baumgartner'
'Ferdinand Belaj'
'Nadia C. M\"osch-Zanetti'

_publ_section_title
;
Molybdenum(VI) Dioxo Complexes with Tridentate Phenolate Ligands
;
_journal_name_full 'Inorganic Chemistry'
_journal_page_first 10211
_journal_page_last 10221
_journal_paper_doi 10.1021/ic901201s
_journal_volume 48
_journal_year 2009
_chemical_formula_sum 'C19 H33 N O2'
_chemical_formula_weight 307.46
_chemical_name_systematic
;
 ?
;
_space_group_IT_number 14
_symmetry_cell_setting monoclinic
_symmetry_space_group_name_Hall '-P 2ybc'
_symmetry_space_group_name_H-M 'P 1 21/c 1'
_atom_sites_solution_hydrogens geom
_atom_sites_solution_primary direct
_atom_sites_solution_secondary difmap
_audit_creation_method SHELXL-97
_cell_angle_alpha 90.00
_cell_angle_beta 92.34(3)
_cell_angle_gamma 90.00
_cell_formula_units_Z 4
_cell_length_a 6.1149(12)
_cell_length_b 18.279(4)
_cell_length_c 16.726(3)
_cell_measurement_reflns_used 9792
_cell_measurement_temperature 100(2)
_cell_measurement_theta_max 52.536
_cell_measurement_theta_min 4.454
_cell_volume 1868.0(6)
_computing_cell_refinement 'Bruker XSCANS'
_computing_data_collection 'Bruker XSCANS'
_computing_data_reduction 'Bruker SHELXTL'
_computing_molecular_graphics 'Bruker SHELXTL'
_computing_publication_material 'Bruker SHELXTL'
_computing_structure_refinement 'SHELXL-97 (Sheldrick, 1997)'
_computing_structure_solution 'SHELXS-97 (Sheldrick, 1990)'
_diffrn_ambient_temperature 100(2)
_diffrn_measured_fraction_theta_full 0.998
_diffrn_measured_fraction_theta_max 0.998
_diffrn_measurement_device_type 'SMART APEX'
_diffrn_measurement_method '\w scans'
_diffrn_radiation_monochromator graphite
_diffrn_radiation_source 'fine-focus sealed tube'
_diffrn_radiation_type MoK\a
_diffrn_radiation_wavelength 0.71073
_diffrn_reflns_av_R_equivalents 0.0249
_diffrn_reflns_av_sigmaI/netI 0.0212
_diffrn_reflns_limit_h_max 7
_diffrn_reflns_limit_h_min -7
_diffrn_reflns_limit_k_max 22
_diffrn_reflns_limit_k_min -22
_diffrn_reflns_limit_l_max 20
_diffrn_reflns_limit_l_min -20
_diffrn_reflns_number 14439
_diffrn_reflns_theta_full 26.37
_diffrn_reflns_theta_max 26.37
_diffrn_reflns_theta_min 1.65
_exptl_absorpt_coefficient_mu 0.069
_exptl_absorpt_correction_T_max 0.9809
_exptl_absorpt_correction_T_min 0.9695
_exptl_absorpt_correction_type multi-scan
_exptl_absorpt_process_details SADABS
_exptl_crystal_colour colorless
_exptl_crystal_density_diffrn 1.093
_exptl_crystal_density_method 'not measured'
_exptl_crystal_description blocks
_exptl_crystal_F_000 680
_exptl_crystal_size_max 0.45
_exptl_crystal_size_mid 0.36
_exptl_crystal_size_min 0.28
_refine_diff_density_max 0.315
_refine_diff_density_min -0.204
_refine_diff_density_rms 0.045
_refine_ls_extinction_method none
_refine_ls_goodness_of_fit_ref 1.054
_refine_ls_hydrogen_treatment constr
_refine_ls_matrix_type full
_refine_ls_number_parameters 208
_refine_ls_number_reflns 3817
_refine_ls_number_restraints 0
_refine_ls_restrained_S_all 1.054
_refine_ls_R_factor_all 0.0471
_refine_ls_R_factor_gt 0.0439
_refine_ls_shift/su_max 0.001
_refine_ls_shift/su_mean 0.000
_refine_ls_structure_factor_coef Fsqd
_refine_ls_weighting_details 'calc w=1/[\s^2^(Fo^2^)+(0.0601P)^2^+0.6645P] where P=(Fo^2^+2Fc^2^)/3'
_refine_ls_weighting_scheme calc
_refine_ls_wR_factor_gt 0.1144
_refine_ls_wR_factor_ref 0.1167
_reflns_number_gt 3509
_reflns_number_total 3817
_reflns_threshold_expression >2sigma(I)
_cod_data_source_file ic901201s_si_002_3.cif
_cod_data_source_block HLOMe
_cod_depositor_comments
;
The following automatic conversions were performed:
'_symmetry_cell_setting' value 'Monoclinic' changed to 'monoclinic'
according to '/home/saulius/struct/CIF-dictionaries/cif_core.dic'
dictionary named 'cif_core.dic' version 2.4.1 from 2010-06-29.

Automatic conversion script
Id: cif_fix_enum 1527 2010-12-29 10:47:43Z saulius 
;
_cod_database_code 4303470

loop_
_symmetry_equiv_pos_as_xyz
'x, y, z'
'-x, y+1/2, -z+1/2'
'-x, -y, -z'
'x, -y-1/2, z-1/2'

loop_
_atom_site_label
_atom_site_type_symbol
_atom_site_fract_x
_atom_site_fract_y
_atom_site_fract_z
_atom_site_U_iso_or_equiv
_atom_site_adp_type
_atom_site_occupancy
_atom_site_symmetry_multiplicity
_atom_site_calc_flag
_atom_site_refinement_flags
_atom_site_disorder_assembly
_atom_site_disorder_group
N1 N 1.28946(16) 0.52561(6) 0.85941(6) 0.0213(2) Uani 1 1 d . . .
O1 O 1.08089(14) 0.50176(5) 0.71849(5) 0.0226(2) Uani 1 1 d . . .
H1 H 1.1703 0.5207 0.7519 0.034 Uiso 1 1 calc R . .
O2 O 0.92216(14) 0.66818(5) 0.93128(5) 0.0263(2) Uani 1 1 d . . .
C1 C 0.98428(19) 0.44232(6) 0.75219(7) 0.0185(2) Uani 1 1 d . . .
C2 C 0.79966(18) 0.41030(6) 0.71352(7) 0.0176(2) Uani 1 1 d . . .
C3 C 0.71199(19) 0.34809(6) 0.74905(7) 0.0187(2) Uani 1 1 d . . .
H3 H 0.5899 0.3250 0.7228 0.022 Uiso 1 1 calc R . .
C4 C 0.79417(19) 0.31817(6) 0.82102(7) 0.0195(2) Uani 1 1 d . . .
C5 C 0.97310(19) 0.35312(6) 0.85869(7) 0.0205(3) Uani 1 1 d . . .
H5 H 1.0294 0.3350 0.9087 0.025 Uiso 1 1 calc R . .
C6 C 1.07101(19) 0.41364(6) 0.82505(7) 0.0195(2) Uani 1 1 d . . .
C7 C 0.69883(19) 0.44205(6) 0.63479(7) 0.0192(3) Uani 1 1 d . . .
C8 C 0.4952(2) 0.39923(7) 0.60556(7) 0.0244(3) Uani 1 1 d . . .
H8A H 0.4363 0.4207 0.5555 0.037 Uiso 1 1 calc R . .
H8B H 0.3842 0.4016 0.6461 0.037 Uiso 1 1 calc R . .
H8C H 0.5350 0.3481 0.5964 0.037 Uiso 1 1 calc R . .
C9 C 0.8661(2) 0.43863(7) 0.56863(7) 0.0244(3) Uani 1 1 d . . .
H9A H 0.7999 0.4583 0.5188 0.037 Uiso 1 1 calc R . .
H9B H 0.9096 0.3877 0.5603 0.037 Uiso 1 1 calc R . .
H9C H 0.9952 0.4677 0.5846 0.037 Uiso 1 1 calc R . .
C10 C 0.6292(2) 0.52205(7) 0.64709(8) 0.0240(3) Uani 1 1 d . . .
H10A H 0.7573 0.5512 0.6640 0.036 Uiso 1 1 calc R . .
H10B H 0.5202 0.5243 0.6884 0.036 Uiso 1 1 calc R . .
H10C H 0.5656 0.5416 0.5968 0.036 Uiso 1 1 calc R . .
C11 C 0.6966(2) 0.24953(7) 0.85861(7) 0.0226(3) Uani 1 1 d . . .
C12 C 0.5017(2) 0.21922(7) 0.80868(8) 0.0311(3) Uani 1 1 d . . .
H12A H 0.3875 0.2567 0.8033 0.047 Uiso 1 1 calc R . .
H12B H 0.4434 0.1761 0.8353 0.047 Uiso 1 1 calc R . .
H12C H 0.5495 0.2055 0.7555 0.047 Uiso 1 1 calc R . .
C13 C 0.8735(2) 0.18973(7) 0.86611(8) 0.0301(3) Uani 1 1 d . . .
H13A H 0.8105 0.1453 0.8885 0.045 Uiso 1 1 calc R . .
H13B H 0.9946 0.2069 0.9015 0.045 Uiso 1 1 calc R . .
H13C H 0.9281 0.1789 0.8131 0.045 Uiso 1 1 calc R . .
C14 C 0.6181(2) 0.26763(7) 0.94266(8) 0.0292(3) Uani 1 1 d . . .
H14A H 0.5034 0.3050 0.9385 0.044 Uiso 1 1 calc R . .
H14B H 0.7415 0.2860 0.9761 0.044 Uiso 1 1 calc R . .
H14C H 0.5594 0.2233 0.9669 0.044 Uiso 1 1 calc R . .
C15 C 1.2789(2) 0.44501(7) 0.86386(7) 0.0226(3) Uani 1 1 d . . .
H15A H 1.2890 0.4300 0.9208 0.027 Uiso 1 1 calc R . .
H15B H 1.4065 0.4242 0.8373 0.027 Uiso 1 1 calc R . .
C16 C 1.1301(2) 0.56052(7) 0.91066(7) 0.0218(3) Uani 1 1 d . . .
H16A H 1.1955 0.5666 0.9654 0.026 Uiso 1 1 calc R . .
H16B H 0.9994 0.5289 0.9140 0.026 Uiso 1 1 calc R . .
C17 C 1.0626(2) 0.63456(7) 0.87734(7) 0.0258(3) Uani 1 1 d . . .
H17A H 1.1936 0.6654 0.8705 0.031 Uiso 1 1 calc R . .
H17B H 0.9861 0.6286 0.8244 0.031 Uiso 1 1 calc R . .
C18 C 0.8522(3) 0.73783(8) 0.90364(9) 0.0351(3) Uani 1 1 d . . .
H18A H 0.9800 0.7675 0.8913 0.053 Uiso 1 1 calc R . .
H18B H 0.7703 0.7622 0.9452 0.053 Uiso 1 1 calc R . .
H18C H 0.7577 0.7321 0.8553 0.053 Uiso 1 1 calc R . .
C19 C 1.5135(2) 0.55090(8) 0.87851(8) 0.0280(3) Uani 1 1 d . . .
H19A H 1.5187 0.6044 0.8750 0.042 Uiso 1 1 calc R . .
H19B H 1.6132 0.5297 0.8404 0.042 Uiso 1 1 calc R . .
H19C H 1.5581 0.5355 0.9329 0.042 Uiso 1 1 calc R . .

loop_
_atom_site_aniso_label
_atom_site_aniso_U_11
_atom_site_aniso_U_22
_atom_site_aniso_U_33
_atom_site_aniso_U_23
_atom_site_aniso_U_13
_atom_site_aniso_U_12
N1 0.0172(5) 0.0239(5) 0.0226(5) -0.0021(4) -0.0003(4) -0.0030(4)
O1 0.0230(4) 0.0230(4) 0.0215(4) 0.0024(3) -0.0009(3) -0.0071(3)
O2 0.0274(5) 0.0255(5) 0.0261(5) 0.0001(4) 0.0008(4) 0.0039(4)
C1 0.0193(5) 0.0178(5) 0.0186(6) -0.0002(4) 0.0034(4) 0.0010(4)
C2 0.0193(5) 0.0177(5) 0.0158(5) -0.0007(4) 0.0014(4) 0.0020(4)
C3 0.0200(5) 0.0185(5) 0.0176(5) -0.0018(4) 0.0014(4) -0.0007(4)
C4 0.0236(6) 0.0168(5) 0.0184(6) 0.0005(4) 0.0030(4) 0.0009(4)
C5 0.0243(6) 0.0206(6) 0.0165(5) 0.0013(4) -0.0009(4) 0.0042(5)
C6 0.0189(5) 0.0207(6) 0.0188(5) -0.0023(4) -0.0002(4) 0.0021(4)
C7 0.0208(6) 0.0200(6) 0.0166(5) 0.0022(4) 0.0001(4) -0.0001(4)
C8 0.0267(6) 0.0261(6) 0.0201(6) 0.0029(5) -0.0046(5) -0.0038(5)
C9 0.0270(6) 0.0292(6) 0.0172(6) 0.0035(5) 0.0026(5) 0.0007(5)
C10 0.0251(6) 0.0211(6) 0.0254(6) 0.0023(5) -0.0016(5) 0.0024(5)
C11 0.0283(6) 0.0198(6) 0.0198(6) 0.0039(5) 0.0011(5) -0.0013(5)
C12 0.0373(7) 0.0243(6) 0.0316(7) 0.0075(5) -0.0020(6) -0.0105(6)
C13 0.0385(8) 0.0213(6) 0.0308(7) 0.0052(5) 0.0037(6) 0.0035(5)
C14 0.0365(7) 0.0277(7) 0.0239(6) 0.0056(5) 0.0064(5) -0.0009(6)
C15 0.0207(6) 0.0234(6) 0.0234(6) -0.0014(5) -0.0033(5) 0.0021(5)
C16 0.0205(6) 0.0234(6) 0.0217(6) -0.0008(5) 0.0012(5) -0.0024(5)
C17 0.0308(7) 0.0244(6) 0.0221(6) -0.0007(5) 0.0025(5) 0.0000(5)
C18 0.0407(8) 0.0275(7) 0.0368(8) -0.0003(6) -0.0035(6) 0.0085(6)
C19 0.0197(6) 0.0365(7) 0.0276(7) -0.0018(5) -0.0018(5) -0.0059(5)

loop_
_atom_type_symbol
_atom_type_description
_atom_type_scat_dispersion_real
_atom_type_scat_dispersion_imag
_atom_type_scat_source
C C 0.0033 0.0016 'International Tables Vol C Tables 4.2.6.8 and 6.1.1.4'
H H 0.0000 0.0000 'International Tables Vol C Tables 4.2.6.8 and 6.1.1.4'
N N 0.0061 0.0033 'International Tables Vol C Tables 4.2.6.8 and 6.1.1.4'
O O 0.0106 0.0060 'International Tables Vol C Tables 4.2.6.8 and 6.1.1.4'

loop_
_geom_angle_atom_site_label_1
_geom_angle_atom_site_label_2
_geom_angle_atom_site_label_3
_geom_angle
_geom_angle_site_symmetry_1
_geom_angle_site_symmetry_3
_geom_angle_publ_flag
C19 N1 C16 111.80(10) . . ?
C19 N1 C15 110.21(10) . . ?
C16 N1 C15 111.86(9) . . ?
C17 O2 C18 111.52(10) . . ?
O1 C1 C2 119.54(10) . . ?
O1 C1 C6 119.83(10) . . ?
C2 C1 C6 120.63(11) . . ?
C3 C2 C1 117.21(10) . . ?
C3 C2 C7 121.39(10) . . ?
C1 C2 C7 121.41(10) . . ?
C4 C3 C2 123.60(11) . . ?
C5 C4 C3 117.25(11) . . ?
C5 C4 C11 120.00(10) . . ?
C3 C4 C11 122.75(11) . . ?
C6 C5 C4 121.68(11) . . ?
C5 C6 C1 119.57(11) . . ?
C5 C6 C15 119.73(11) . . ?
C1 C6 C15 120.57(11) . . ?
C8 C7 C9 107.75(10) . . ?
C8 C7 C10 107.58(10) . . ?
C9 C7 C10 109.29(10) . . ?
C8 C7 C2 111.76(10) . . ?
C9 C7 C2 110.13(10) . . ?
C10 C7 C2 110.25(9) . . ?
C12 C11 C4 112.28(10) . . ?
C12 C11 C13 108.44(11) . . ?
C4 C11 C13 109.29(10) . . ?
C12 C11 C14 108.12(11) . . ?
C4 C11 C14 109.83(10) . . ?
C13 C11 C14 108.81(11) . . ?
N1 C15 C6 113.17(10) . . ?
N1 C16 C17 110.52(10) . . ?
O2 C17 C16 108.52(10) . . ?

loop_
_geom_bond_atom_site_label_1
_geom_bond_atom_site_label_2
_geom_bond_distance
_geom_bond_site_symmetry_2
_geom_bond_publ_flag
N1 C19 1.4685(15) . ?
N1 C16 1.4698(16) . ?
N1 C15 1.4768(16) . ?
O1 C1 1.3690(14) . ?
O2 C17 1.4114(16) . ?
O2 C18 1.4149(16) . ?
C1 C2 1.4057(17) . ?
C1 C6 1.4101(17) . ?
C2 C3 1.3999(16) . ?
C2 C7 1.5443(16) . ?
C3 C4 1.3968(17) . ?
C4 C5 1.3951(17) . ?
C4 C11 1.5350(16) . ?
C5 C6 1.3879(17) . ?
C6 C15 1.5161(17) . ?
C7 C8 1.5336(17) . ?
C7 C9 1.5383(17) . ?
C7 C10 1.5393(16) . ?
C11 C12 1.5309(18) . ?
C11 C13 1.5393(18) . ?
C11 C14 1.5399(17) . ?
C16 C17 1.5144(17) . ?

loop_
_geom_torsion_atom_site_label_1
_geom_torsion_atom_site_label_2
_geom_torsion_atom_site_label_3
_geom_torsion_atom_site_label_4
_geom_torsion
_geom_torsion_site_symmetry_1
_geom_torsion_site_symmetry_2
_geom_torsion_site_symmetry_3
_geom_torsion_site_symmetry_4
_geom_torsion_publ_flag
O1 C1 C2 C3 177.77(10) . . . . ?
C6 C1 C2 C3 -2.00(16) . . . . ?
O1 C1 C2 C7 -1.76(16) . . . . ?
C6 C1 C2 C7 178.47(10) . . . . ?
C1 C2 C3 C4 1.87(17) . . . . ?
C7 C2 C3 C4 -178.60(10) . . . . ?
C2 C3 C4 C5 0.17(17) . . . . ?
C2 C3 C4 C11 -179.51(11) . . . . ?
C3 C4 C5 C6 -2.17(17) . . . . ?
C11 C4 C5 C6 177.51(11) . . . . ?
C4 C5 C6 C1 2.04(18) . . . . ?
C4 C5 C6 C15 -173.75(11) . . . . ?
O1 C1 C6 C5 -179.64(10) . . . . ?
C2 C1 C6 C5 0.13(17) . . . . ?
O1 C1 C6 C15 -3.88(17) . . . . ?
C2 C1 C6 C15 175.89(10) . . . . ?
C3 C2 C7 C8 2.20(15) . . . . ?
C1 C2 C7 C8 -178.29(10) . . . . ?
C3 C2 C7 C9 -117.53(12) . . . . ?
C1 C2 C7 C9 61.98(14) . . . . ?
C3 C2 C7 C10 121.79(12) . . . . ?
C1 C2 C7 C10 -58.70(14) . . . . ?
C5 C4 C11 C12 179.93(11) . . . . ?
C3 C4 C11 C12 -0.41(17) . . . . ?
C5 C4 C11 C13 -59.70(15) . . . . ?
C3 C4 C11 C13 119.96(13) . . . . ?
C5 C4 C11 C14 59.59(15) . . . . ?
C3 C4 C11 C14 -120.74(12) . . . . ?
C19 N1 C15 C6 -165.32(10) . . . . ?
C16 N1 C15 C6 69.64(13) . . . . ?
C5 C6 C15 N1 -143.42(11) . . . . ?
C1 C6 C15 N1 40.83(15) . . . . ?
C19 N1 C16 C17 83.82(13) . . . . ?
C15 N1 C16 C17 -152.04(10) . . . . ?
C18 O2 C17 C16 -179.87(11) . . . . ?
N1 C16 C17 O2 -175.85(9) . . . . ?

loop_
_cod_related_entry_id
_cod_related_entry_database
_cod_related_entry_code
1 ChemSpider 25934917
